data_2203656
loop_
_publ_author_name
'Adams, Harry'
'Shan, N.'
'Thomas, J.'

_publ_section_title
;Hydrogen bonding in thiacrown complexes:
 chlorobis(nicotinamide-\k<i>N</i>)(1,4,7-trithiacyclononane-\k^3^<i>S</i>)ruthenium(II)
 hexafluorophosphate monohydrate
;
_journal_issue 5
_journal_name_full 'Acta Crystallographica Section E'
_journal_page_first m662
_journal_page_last m663
_journal_paper_doi 10.1107/S1600536804009602
_journal_volume 60
_journal_year 2004
_chemical_formula_iupac '[Ru Cl (C6 H6 N2 O)2 (C6 H12 S3)] (P F6), H2 O'
_chemical_formula_moiety 'C18 H24 Cl N4 O2 Ru S3 1+, F6 P 1-, H2 O'
_chemical_formula_sum 'C18 H26 Cl F6 N4 O3 P Ru S3'
_chemical_formula_weight 724.10
_chemical_name_systematic
;
chlorobis(nicotinamide-\kN)(1,4,7-trithiacyclononane-\k^3^S)ruthenium(II)
hexafluorophosphate monohydrate
;
_space_group_IT_number 14
_symmetry_cell_setting monoclinic
_symmetry_space_group_name_Hall '-P 2ybc'
_symmetry_space_group_name_H-M 'P 1 21/c 1'
_atom_sites_solution_hydrogens geom
_atom_sites_solution_primary direct
_atom_sites_solution_secondary difmap
_audit_creation_method SHELXL-97
_cell_angle_alpha 90.00
_cell_angle_beta 101.483(2)
_cell_angle_gamma 90.00
_cell_formula_units_Z 4
_cell_length_a 12.9575(15)
_cell_length_b 9.8190(11)
_cell_length_c 20.974(3)
_cell_measurement_reflns_used 4801
_cell_measurement_temperature 150(2)
_cell_measurement_theta_max 54.56
_cell_measurement_theta_min 5.244
_cell_volume 2615.1(6)
_computing_cell_refinement SMART
_computing_data_collection 'SMART (Bruker, 1997)'
_computing_data_reduction 'SAINT (Bruker, 1997)'
_computing_molecular_graphics 'SHELXTL (Bruker, 1997)'
_computing_publication_material SHELXTL
_computing_structure_refinement 'SHELXL97 (Sheldrick, 1997)'
_computing_structure_solution 'SHELXS97 (Sheldrick, 1997)'
_diffrn_ambient_temperature 150(2)
_diffrn_measured_fraction_theta_full 1.000
_diffrn_measured_fraction_theta_max 0.986
_diffrn_measurement_device_type 'Bruker SMART 1000'
_diffrn_measurement_method \w
_diffrn_radiation_monochromator graphite
_diffrn_radiation_source 'fine-focus sealed tube'
_diffrn_radiation_type MoK\a
_diffrn_radiation_wavelength 0.71073
_diffrn_reflns_av_R_equivalents 0.0391
_diffrn_reflns_av_sigmaI/netI 0.0345
_diffrn_reflns_limit_h_max 16
_diffrn_reflns_limit_h_min -16
_diffrn_reflns_limit_k_max 12
_diffrn_reflns_limit_k_min -12
_diffrn_reflns_limit_l_max 26
_diffrn_reflns_limit_l_min -27
_diffrn_reflns_number 28430
_diffrn_reflns_theta_full 25.00
_diffrn_reflns_theta_max 27.55
_diffrn_reflns_theta_min 1.60
_diffrn_standards_decay_% 0
_diffrn_standards_interval_count 0
_diffrn_standards_interval_time 0
_diffrn_standards_number 0
_exptl_absorpt_coefficient_mu 1.076
_exptl_absorpt_correction_T_max 0.8056
_exptl_absorpt_correction_T_min 0.7247
_exptl_absorpt_correction_type multi-scan
_exptl_absorpt_process_details '(SADABS; Bruker, 1997)'
_exptl_crystal_colour yellow
_exptl_crystal_density_diffrn 1.839
_exptl_crystal_density_method 'not measured'
_exptl_crystal_description block
_exptl_crystal_F_000 1456
_exptl_crystal_size_max 0.32
_exptl_crystal_size_mid 0.28
_exptl_crystal_size_min 0.21
_refine_diff_density_max 1.488
_refine_diff_density_min -0.715
_refine_ls_extinction_method none
_refine_ls_goodness_of_fit_ref 1.050
_refine_ls_hydrogen_treatment mixed
_refine_ls_matrix_type full
_refine_ls_number_parameters 334
_refine_ls_number_reflns 5948
_refine_ls_number_restraints 0
_refine_ls_restrained_S_all 1.050
_refine_ls_R_factor_all 0.0591
_refine_ls_R_factor_gt 0.0432
_refine_ls_shift/su_max 0.001
_refine_ls_shift/su_mean <0.001
_refine_ls_structure_factor_coef Fsqd
_refine_ls_weighting_details 'calc w = 1/[\s^2^(Fo^2^)+(0.0573P)^2^+5.2806P] where P = (Fo^2^+2Fc^2^)/3'
_refine_ls_weighting_scheme calc
_refine_ls_wR_factor_gt 0.1074
_refine_ls_wR_factor_ref 0.1163
_reflns_number_gt 4693
_reflns_number_total 5948
_reflns_threshold_expression I>2\s(I)
_cod_data_source_file su6086.cif
_cod_data_source_block I
_cod_depositor_comments
;
The following automatic conversions were performed:
'_symmetry_cell_setting' value 'Monoclinic' changed to 'monoclinic'
according to '/home/saulius/struct/CIF-dictionaries/cif_core.dic'
dictionary named 'cif_core.dic' version 2.4.1 from 2010-06-29.

Automatic conversion script
Id: cif_fix_enum 1527 2010-12-29 10:47:43Z saulius 

The following automatic conversions were performed:

'_symmetry_cell_setting' value 'Monoclinic' changed to 'monoclinic'
according to /home/saulius/struct/CIF-dictionaries/cif_core.dic
dictionary named 'cif_core.dic' version 2.4.1 from 2010-06-29.

Automatic conversion script
Id: cif_fix_values 1715 2011-07-08 13:25:40Z adriana 
;
_cod_original_cell_volume 2615.1(5)
_cod_original_sg_symbol_H-M 'P 21/c'
_cod_database_code 2203656
_cod_database_fobs_code 2203656

loop_
_symmetry_equiv_pos_as_xyz
'x, y, z'
'-x, y+1/2, -z+1/2'
'-x, -y, -z'
'x, -y-1/2, z-1/2'

loop_
_atom_site_label
_atom_site_fract_x
_atom_site_fract_y
_atom_site_fract_z
_atom_site_U_iso_or_equiv
_atom_site_adp_type
_atom_site_calc_flag
_atom_site_refinement_flags
_atom_site_occupancy
_atom_site_type_symbol
Ru1 .19776(2) 0.70164(3) 0.319483(13) 0.01861(10) Uani d . 1 Ru
Cl1 .01847(8) 0.66421(10) 0.25691(5) 0.0308(2) Uani d . 1 Cl
S1 .36636(7) 0.70302(9) 0.37723(4) 0.0231(2) Uani d . 1 S
S2 .16145(8) 0.53152(10) 0.38655(5) 0.0273(2) Uani d . 1 S
S3 .24794(7) 0.54053(9) 0.25309(4) 0.0243(2) Uani d . 1 S
N1 .1462(2) 0.8586(3) 0.37745(15) 0.0223(6) Uani d . 1 N
N2 .2257(2) 0.8604(3) 0.25466(14) 0.0214(6) Uani d . 1 N
N3 .0935(3) 1.0985(3) 0.05677(15) 0.0253(7) Uani d . 1 N
H3A .0523 1.1057 0.0181 0.030 Uiso calc R 1 H
H3B .1261 1.1708 0.0757 0.030 Uiso calc R 1 H
N4 -.1557(3) 1.1008(3) 0.41734(16) 0.0282(7) Uani d . 1 N
H4A -.2235 1.1055 0.4174 0.034 Uiso calc R 1 H
H4B -.1166 1.1746 0.4241 0.034 Uiso calc R 1 H
O1 .0627(2) 0.8725(3) 0.06244(13) 0.0280(6) Uani d . 1 O
O2 -.1639(2) 0.8741(3) 0.39730(14) 0.0285(6) Uani d . 1 O
C1 .3748(3) 0.5650(4) 0.43730(19) 0.0297(9) Uani d . 1 C
H1A .3978 0.4801 0.4188 0.036 Uiso calc R 1 H
H1B .4281 0.5887 0.4765 0.036 Uiso calc R 1 H
C2 .2704(3) 0.5417(4) 0.45614(19) 0.0335(9) Uani d . 1 C
H2A .2568 0.6170 0.4848 0.040 Uiso calc R 1 H
H2B .2737 0.4560 0.4813 0.040 Uiso calc R 1 H
C3 .1930(3) 0.3712(4) 0.3486(2) 0.0336(9) Uani d . 1 C
H3D .2651 0.3421 0.3691 0.040 Uiso calc R 1 H
H3E .1435 0.2993 0.3565 0.040 Uiso calc R 1 H
C4 .1861(3) 0.3866(4) 0.2762(2) 0.0331(9) Uani d . 1 C
H4D .1109 0.3867 0.2544 0.040 Uiso calc R 1 H
H4E .2197 0.3066 0.2601 0.040 Uiso calc R 1 H
C5 .3877(3) 0.5047(4) 0.2854(2) 0.0325(9) Uani d . 1 C
H5A .3940 0.4260 0.3155 0.039 Uiso calc R 1 H
H5B .4230 0.4807 0.2492 0.039 Uiso calc R 1 H
C6 .4411(3) 0.6278(4) 0.3213(2) 0.0315(9) Uani d . 1 C
H6A .4519 0.6974 0.2891 0.038 Uiso calc R 1 H
H6B .5113 0.6004 0.3460 0.038 Uiso calc R 1 H
C7 .2126(3) 0.9549(4) 0.40857(18) 0.0268(8) Uani d . 1 C
H7 .2858 0.9455 0.4095 0.032 Uiso calc R 1 H
C8 .1787(3) 1.0653(4) 0.43880(19) 0.0280(8) Uani d . 1 C
H8 .2277 1.1311 0.4597 0.034 Uiso calc R 1 H
C9 .0724(3) 1.0800(4) 0.43849(18) 0.0264(8) Uani d . 1 C
H9 .0470 1.1568 0.4582 0.032 Uiso calc R 1 H
C10 .0037(3) 0.9801(4) 0.40874(18) 0.0229(7) Uani d . 1 C
C11 .0435(3) 0.8715(4) 0.37911(17) 0.0232(8) Uani d . 1 C
H11 -.0039 0.8031 0.3591 0.028 Uiso calc R 1 H
C12 .3037(3) 0.9516(4) 0.27140(19) 0.0259(8) Uani d . 1 C
H12 .3473 0.9451 0.3134 0.031 Uiso calc R 1 H
C13 .3237(3) 1.0540(4) 0.23064(19) 0.0291(9) Uani d . 1 C
H13 .3800 1.1159 0.2446 0.035 Uiso calc R 1 H
C14 .2612(3) 1.0660(4) 0.16944(19) 0.0269(8) Uani d . 1 C
H14 .2731 1.1361 0.1405 0.032 Uiso calc R 1 H
C15 .1807(3) 0.9730(4) 0.15150(17) 0.0217(7) Uani d . 1 C
C16 .1654(3) 0.8718(4) 0.19481(17) 0.0224(7) Uani d . 1 C
H16 .1102 0.8080 0.1817 0.027 Uiso calc R 1 H
C17 .1064(3) 0.9782(4) 0.08650(18) 0.0231(8) Uani d . 1 C
C18 -.1124(3) 0.9821(4) 0.40712(17) 0.0249(8) Uani d . 1 C
P1 0.46884(10) 0.82344(13) 0.59334(6) 0.0403(3) Uani d . 1 P
F1 0.3684(3) 0.8500(4) 0.53914(19) 0.0786(11) Uani d . 1 F
F2 0.5298(3) 0.7825(4) 0.5370(2) 0.0902(13) Uani d . 1 F
F3 0.5049(3) 0.9775(4) 0.5886(2) 0.0944(14) Uani d . 1 F
F4 0.5742(3) 0.7989(3) 0.6439(2) 0.0896(14) Uani d . 1 F
F5 0.4085(4) 0.8643(6) 0.6465(2) 0.1205(18) Uani d . 1 F
F6 0.4388(3) 0.6669(3) 0.59625(16) 0.0671(9) Uani d . 1 F
O1W 0.6483(3) 0.7735(4) 0.4320(3) 0.0801(14) Uani d . 1 O
H2W 0.6918 0.8241 0.4177 0.096 Uiso d R 1 H
H1W 0.6300 0.7398 0.4654 0.096 Uiso d R 1 H

loop_
_atom_site_aniso_label
_atom_site_aniso_U_11
_atom_site_aniso_U_22
_atom_site_aniso_U_33
_atom_site_aniso_U_12
_atom_site_aniso_U_13
_atom_site_aniso_U_23
Ru1 0.01819(16) 0.01820(15) 0.01811(16) -0.00032(11) 0.00040(11) 0.00068(11)
Cl1 0.0258(5) 0.0314(5) 0.0331(5) 0.0003(4) 0.0007(4) -0.0005(4)
S1 0.0199(4) 0.0265(5) 0.0211(5) -0.0004(3) -0.0003(3) 0.0007(3)
S2 0.0281(5) 0.0257(5) 0.0288(5) -0.0024(4) 0.0072(4) 0.0045(4)
S3 0.0267(5) 0.0230(5) 0.0222(5) 0.0003(4) 0.0022(4) -0.0019(3)
N1 0.0216(15) 0.0190(15) 0.0237(16) 0.0014(12) -0.0015(12) -0.0002(12)
N2 0.0219(15) 0.0203(15) 0.0210(16) 0.0002(12) 0.0016(12) -0.0002(12)
N3 0.0309(17) 0.0191(15) 0.0223(16) -0.0008(13) -0.0034(13) 0.0025(12)
N4 0.0291(17) 0.0198(16) 0.0355(19) 0.0016(13) 0.0063(14) -0.0016(13)
O1 0.0343(15) 0.0175(13) 0.0267(14) -0.0008(11) -0.0072(11) 0.0012(11)
O2 0.0281(14) 0.0205(13) 0.0364(16) 0.0002(11) 0.0055(12) 0.0008(11)
C1 0.033(2) 0.029(2) 0.0222(19) 0.0042(16) -0.0065(16) 0.0018(15)
C2 0.040(2) 0.038(2) 0.022(2) -0.0009(19) 0.0062(17) 0.0072(17)
C3 0.039(2) 0.0176(19) 0.043(2) -0.0002(16) 0.0047(19) 0.0028(17)
C4 0.036(2) 0.0218(19) 0.040(2) -0.0028(16) 0.0035(18) -0.0024(17)
C5 0.027(2) 0.036(2) 0.034(2) 0.0044(17) 0.0051(17) -0.0008(18)
C6 0.0220(19) 0.042(2) 0.031(2) 0.0015(17) 0.0068(16) -0.0005(18)
C7 0.025(2) 0.028(2) 0.026(2) -0.0007(15) 0.0020(16) 0.0030(15)
C8 0.032(2) 0.0240(19) 0.026(2) -0.0046(16) -0.0007(16) -0.0032(15)
C9 0.033(2) 0.0224(19) 0.0227(19) 0.0022(15) 0.0032(16) -0.0019(14)
C10 0.0262(19) 0.0222(18) 0.0201(18) 0.0029(14) 0.0037(15) 0.0040(14)
C11 0.0283(19) 0.0210(18) 0.0196(18) -0.0031(15) 0.0030(15) 0.0007(14)
C12 0.0226(19) 0.031(2) 0.0224(19) -0.0030(15) -0.0007(15) 0.0022(15)
C13 0.029(2) 0.029(2) 0.029(2) -0.0108(16) 0.0015(16) 0.0008(16)
C14 0.028(2) 0.0259(19) 0.026(2) -0.0031(15) 0.0043(16) 0.0072(15)
C15 0.0243(18) 0.0195(17) 0.0208(18) 0.0025(14) 0.0034(14) -0.0006(14)
C16 0.0217(18) 0.0216(18) 0.0227(19) 0.0001(14) 0.0014(14) -0.0021(14)
C17 0.0222(18) 0.0247(19) 0.0219(19) 0.0021(14) 0.0031(15) 0.0018(14)
C18 0.030(2) 0.0229(19) 0.0198(18) 0.0015(15) 0.0017(15) 0.0022(14)
P1 0.0343(6) 0.0412(7) 0.0387(7) 0.0108(5) -0.0085(5) -0.0105(5)
F1 0.062(2) 0.079(2) 0.079(2) 0.0124(19) -0.0238(18) 0.002(2)
F2 0.076(3) 0.113(3) 0.091(3) -0.015(2) 0.039(2) -0.030(2)
F3 0.080(3) 0.046(2) 0.138(4) 0.0003(18) -0.027(2) -0.002(2)
F4 0.079(3) 0.059(2) 0.102(3) 0.0182(18) -0.052(2) -0.020(2)
F5 0.115(4) 0.178(5) 0.079(3) 0.011(3) 0.045(3) -0.060(3)
F6 0.078(2) 0.0551(19) 0.059(2) -0.0091(17) -0.0070(17) 0.0022(15)
O1W 0.062(3) 0.062(3) 0.125(4) -0.018(2) 0.040(3) -0.035(3)

loop_
_atom_type_symbol
_atom_type_description
_atom_type_scat_dispersion_real
_atom_type_scat_dispersion_imag
_atom_type_scat_source
C C 0.0033 0.0016 'International Tables Vol C Tables 4.2.6.8 and 6.1.1.4'
H H 0.0000 0.0000 'International Tables Vol C Tables 4.2.6.8 and 6.1.1.4'
N N 0.0061 0.0033 'International Tables Vol C Tables 4.2.6.8 and 6.1.1.4'
O O 0.0106 0.0060 'International Tables Vol C Tables 4.2.6.8 and 6.1.1.4'
F F 0.0171 0.0103 'International Tables Vol C Tables 4.2.6.8 and 6.1.1.4'
P P 0.1023 0.0942 'International Tables Vol C Tables 4.2.6.8 and 6.1.1.4'
S S 0.1246 0.1234 'International Tables Vol C Tables 4.2.6.8 and 6.1.1.4'
Cl Cl 0.1484 0.1585 'International Tables Vol C Tables 4.2.6.8 and 6.1.1.4'
Ru Ru -1.2594 0.8363 'International Tables Vol C Tables 4.2.6.8 and 6.1.1.4'

loop_
_geom_angle_atom_site_label_1
_geom_angle_atom_site_label_2
_geom_angle_atom_site_label_3
_geom_angle
N2 Ru1 N1 87.02(12)
N2 Ru1 S1 93.89(8)
N1 Ru1 S1 93.92(8)
N2 Ru1 S3 90.72(8)
N1 Ru1 S3 176.98(8)
S1 Ru1 S3 88.23(4)
N2 Ru1 S2 177.81(8)
N1 Ru1 S2 92.89(9)
S1 Ru1 S2 88.30(4)
S3 Ru1 S2 89.29(4)
N2 Ru1 Cl1 91.77(8)
N1 Ru1 Cl1 92.40(8)
S1 Ru1 Cl1 171.72(4)
S3 Ru1 Cl1 85.67(3)
S2 Ru1 Cl1 86.05(4)
C6 S1 C1 100.11(19)
C6 S1 Ru1 103.42(13)
C1 S1 Ru1 106.27(13)
C2 S2 C3 101.0(2)
C2 S2 Ru1 103.34(14)
C3 S2 Ru1 105.44(14)
C4 S3 C5 101.3(2)
C4 S3 Ru1 102.61(14)
C5 S3 Ru1 106.66(14)
C11 N1 C7 117.3(3)
C11 N1 Ru1 120.2(2)
C7 N1 Ru1 122.2(3)
C12 N2 C16 117.1(3)
C12 N2 Ru1 122.1(2)
C16 N2 Ru1 120.8(2)
C17 N3 H3A 120.0
C17 N3 H3B 120.0
H3A N3 H3B 120.0
C18 N4 H4A 120.0
C18 N4 H4B 120.0
H4A N4 H4B 120.0
C2 C1 S1 111.0(3)
C2 C1 H1A 109.4
S1 C1 H1A 109.4
C2 C1 H1B 109.4
S1 C1 H1B 109.4
H1A C1 H1B 108.0
C1 C2 S2 113.2(3)
C1 C2 H2A 108.9
S2 C2 H2A 108.9
C1 C2 H2B 108.9
S2 C2 H2B 108.9
H2A C2 H2B 107.8
C4 C3 S2 112.0(3)
C4 C3 H3D 109.2
S2 C3 H3D 109.2
C4 C3 H3E 109.2
S2 C3 H3E 109.2
H3D C3 H3E 107.9
C3 C4 S3 114.2(3)
C3 C4 H4D 108.7
S3 C4 H4D 108.7
C3 C4 H4E 108.7
S3 C4 H4E 108.7
H4D C4 H4E 107.6
C6 C5 S3 110.4(3)
C6 C5 H5A 109.6
S3 C5 H5A 109.6
C6 C5 H5B 109.6
S3 C5 H5B 109.6
H5A C5 H5B 108.1
C5 C6 S1 113.2(3)
C5 C6 H6A 108.9
S1 C6 H6A 108.9
C5 C6 H6B 108.9
S1 C6 H6B 108.9
H6A C6 H6B 107.7
N1 C7 C8 122.9(4)
N1 C7 H7 118.6
C8 C7 H7 118.6
C7 C8 C9 119.4(4)
C7 C8 H8 120.3
C9 C8 H8 120.3
C8 C9 C10 118.5(3)
C8 C9 H9 120.8
C10 C9 H9 120.8
C11 C10 C9 119.0(3)
C11 C10 C18 117.5(3)
C9 C10 C18 123.5(3)
N1 C11 C10 122.9(3)
N1 C11 H11 118.5
C10 C11 H11 118.5
N2 C12 C13 123.3(3)
N2 C12 H12 118.4
C13 C12 H12 118.4
C12 C13 C14 119.5(4)
C12 C13 H13 120.3
C14 C13 H13 120.3
C13 C14 C15 118.0(3)
C13 C14 H14 121.0
C15 C14 H14 121.0
C14 C15 C16 119.6(3)
C14 C15 C17 122.4(3)
C16 C15 C17 118.0(3)
N2 C16 C15 122.6(3)
N2 C16 H16 118.7
C15 C16 H16 118.7
O1 C17 N3 123.2(3)
O1 C17 C15 119.9(3)
N3 C17 C15 116.9(3)
O2 C18 N4 122.8(4)
O2 C18 C10 119.6(3)
N4 C18 C10 117.5(3)
F5 P1 F1 90.8(3)
F5 P1 F4 92.9(3)
F1 P1 F4 176.0(3)
F5 P1 F6 93.5(3)
F1 P1 F6 90.8(2)
F4 P1 F6 90.70(19)
F5 P1 F3 89.8(3)
F1 P1 F3 90.4(2)
F4 P1 F3 87.8(2)
F6 P1 F3 176.5(2)
F5 P1 F2 178.8(3)
F1 P1 F2 88.1(2)
F4 P1 F2 88.3(3)
F6 P1 F2 86.9(2)
F3 P1 F2 89.9(3)
H2W O1W H1W 146.2

loop_
_geom_bond_atom_site_label_1
_geom_bond_atom_site_label_2
_geom_bond_distance
Ru1 N2 2.146(3)
Ru1 N1 2.150(3)
Ru1 S1 2.2773(9)
Ru1 S3 2.2859(10)
Ru1 S2 2.2922(10)
Ru1 Cl1 2.4579(10)
S1 C6 1.820(4)
S1 C1 1.839(4)
S2 C2 1.820(4)
S2 C3 1.847(4)
S3 C4 1.821(4)
S3 C5 1.837(4)
N1 C11 1.344(5)
N1 C7 1.355(5)
N2 C12 1.344(5)
N2 C16 1.344(5)
N3 C17 1.330(5)
N3 H3A 0.8800
N3 H3B 0.8800
N4 C18 1.329(5)
N4 H4A 0.8800
N4 H4B 0.8800
O1 C17 1.240(4)
O2 C18 1.248(4)
C1 C2 1.501(6)
C1 H1A 0.9900
C1 H1B 0.9900
C2 H2A 0.9900
C2 H2B 0.9900
C3 C4 1.510(6)
C3 H3D 0.9900
C3 H3E 0.9900
C4 H4D 0.9900
C4 H4E 0.9900
C5 C6 1.516(6)
C5 H5A 0.9900
C5 H5B 0.9900
C6 H6A 0.9900
C6 H6B 0.9900
C7 C8 1.372(5)
C7 H7 0.9500
C8 C9 1.384(6)
C8 H8 0.9500
C9 C10 1.386(5)
C9 H9 0.9500
C10 C11 1.384(5)
C10 C18 1.498(5)
C11 H11 0.9500
C12 C13 1.377(5)
C12 H12 0.9500
C13 C14 1.380(5)
C13 H13 0.9500
C14 C15 1.381(5)
C14 H14 0.9500
C15 C16 1.387(5)
C15 C17 1.505(5)
C16 H16 0.9500
P1 F5 1.537(4)
P1 F1 1.570(3)
P1 F4 1.571(3)
P1 F6 1.590(3)
P1 F3 1.592(4)
P1 F2 1.598(4)
O1W H2W 0.8501
O1W H1W 0.8499
